data_4110254
loop_
_publ_author_name
'In Chung'
'Christos D. Malliakas'
'Joon I. Jang'
'Christian G. Canlas'
'David P. Weliky'
'Mercouri G. Kanatzidis'

_publ_contact_author_address
;
Prof. Mercouri Kanatzidis
Department of Chemistry
Northwestern University
Evanston
IL
60208
UNITED STATES OF AMERICA
;
_publ_contact_author_email m-kanatzidis@northwestern.edu
_publ_contact_author_name 'Prof. Mercouri G. Kanatzidis'
_publ_section_title
;
 Helical Polymer 1/\\infty[P2Se62-]: Strong Second Harmonic Generation
 Response and Phase-Change Properties of Its K and Rb Salts
;
_journal_name_full 'Journal of the American Chemical Society'
_journal_page_first 14996
_journal_page_last 15006
_journal_paper_doi 10.1021/ja075096c
_journal_volume 129
_journal_year 2007
_chemical_formula_moiety 'P2 Se6, 2(K)'
_chemical_formula_sum 'K2 P2 Se6'
_chemical_formula_weight 613.90
_chemical_melting_point 660
_chemical_name_systematic
; 
 ? 
;
_space_group_IT_number 152
_symmetry_cell_setting trigonal
_symmetry_space_group_name_Hall 'P 31 2"'
_symmetry_space_group_name_H-M 'P 31 2 1'
_atom_sites_solution_hydrogens none
_atom_sites_solution_primary direct
_atom_sites_solution_secondary difmap
_audit_creation_method SHELXL-97
_cell_angle_alpha 90.00
_cell_angle_beta 90.00
_cell_angle_gamma 120.00
_cell_formula_units_Z 3
_cell_length_a 7.2746(8)
_cell_length_b 7.2746(8)
_cell_length_c 18.871(4)
_cell_measurement_reflns_used 830
_cell_measurement_temperature 298(2)
_cell_measurement_theta_max 27.12
_cell_measurement_theta_min 3.24
_cell_volume 864.9(2)
_computing_cell_refinement 'Bruker SMART'
_computing_data_collection 'Bruker SMART'
_computing_data_reduction 'Bruker SMART'
_computing_molecular_graphics 'Diamond 3.1d (Crystal Impact Gbr, 2006)'
_computing_publication_material 'Bruker SHELXTL'
_computing_structure_refinement 'SHELXL-97 (Sheldrick, 1997)'
_computing_structure_solution 'SHELXS-97 (Sheldrick, 1990)'
_diffrn_ambient_temperature 298(2)
_diffrn_measured_fraction_theta_full 0.982
_diffrn_measured_fraction_theta_max 0.982
_diffrn_measurement_device_type 'Bruker CCD'
_diffrn_measurement_method 'phi and omega scans'
_diffrn_radiation_monochromator graphite
_diffrn_radiation_source 'fine-focus sealed tube'
_diffrn_radiation_type MoK\a
_diffrn_radiation_wavelength 0.71073
_diffrn_reflns_av_R_equivalents 0.0377
_diffrn_reflns_av_sigmaI/netI 0.0240
_diffrn_reflns_limit_h_max 9
_diffrn_reflns_limit_h_min -9
_diffrn_reflns_limit_k_max 9
_diffrn_reflns_limit_k_min -9
_diffrn_reflns_limit_l_max 24
_diffrn_reflns_limit_l_min -23
_diffrn_reflns_number 7444
_diffrn_reflns_theta_full 28.27
_diffrn_reflns_theta_max 28.27
_diffrn_reflns_theta_min 3.23
_diffrn_standards_interval_count 0.3
_diffrn_standards_interval_time 60
_exptl_absorpt_coefficient_mu 19.974
_exptl_absorpt_correction_T_max 0.39387
_exptl_absorpt_correction_T_min 0.09932
_exptl_absorpt_correction_type numerical
_exptl_crystal_colour 'orange red'
_exptl_crystal_density_diffrn 3.536
_exptl_crystal_description rod
_exptl_crystal_F_000 816
_exptl_crystal_size_max 0.162
_exptl_crystal_size_mid 0.048
_exptl_crystal_size_min 0.048
_refine_diff_density_max 0.778
_refine_diff_density_min -1.178
_refine_diff_density_rms 0.269
_refine_ls_abs_structure_details 'Flack H D (1983), Acta Cryst. A39, 876-881'
_refine_ls_abs_structure_Flack 0.27(2)
_refine_ls_extinction_method none
_refine_ls_goodness_of_fit_ref 1.078
_refine_ls_hydrogen_treatment none
_refine_ls_matrix_type full
_refine_ls_number_parameters 47
_refine_ls_number_reflns 1382
_refine_ls_number_restraints 0
_refine_ls_restrained_S_all 1.078
_refine_ls_R_factor_all 0.0264
_refine_ls_R_factor_gt 0.0234
_refine_ls_shift/su_max 0.000
_refine_ls_shift/su_mean 0.000
_refine_ls_structure_factor_coef Fsqd
_refine_ls_weighting_details 'calc w=1/[\s^2^(Fo^2^)+(0.0232P)^2^+1.0960P] where P=(Fo^2^+2Fc^2^)/3'
_refine_ls_weighting_scheme calc
_refine_ls_wR_factor_gt 0.0511
_refine_ls_wR_factor_ref 0.0524
_reflns_number_gt 1306
_reflns_number_total 1382
_reflns_threshold_expression >2sigma(I)
_cod_data_source_file ja075096csi20070906_061740_2.cif
_cod_data_source_block k2p2se6_298K
_cod_original_cell_volume 864.8(2)
_cod_database_code 4110254

loop_
_symmetry_equiv_pos_as_xyz
'x, y, z'
'-y, x-y, z+1/3'
'-x+y, -x, z+2/3'
'y, x, -z'
'x-y, -y, -z+2/3'
'-x, -x+y, -z+1/3'

loop_
_atom_site_label
_atom_site_type_symbol
_atom_site_fract_x
_atom_site_fract_y
_atom_site_fract_z
_atom_site_U_iso_or_equiv
_atom_site_adp_type
_atom_site_occupancy
_atom_site_symmetry_multiplicity
_atom_site_calc_flag
Se1 Se 0.07574(7) 0.25839(7) 0.22327(2) 0.02683(11) Uani 1 1 d
Se2 Se 0.27689(8) 0.26490(10) 0.39571(3) 0.04410(15) Uani 1 1 d
Se3 Se 0.45720(8) 0.24953(9) 0.08010(2) 0.03391(13) Uani 1 1 d
K K 0.5542(2) 0.2697(2) 0.25379(6) 0.0487(3) Uani 1 1 d
P P 0.12847(16) 0.05920(16) 0.05480(5) 0.0200(2) Uani 1 1 d

loop_
_atom_site_aniso_label
_atom_site_aniso_U_11
_atom_site_aniso_U_22
_atom_site_aniso_U_33
_atom_site_aniso_U_23
_atom_site_aniso_U_13
_atom_site_aniso_U_12
Se1 0.0296(2) 0.0220(2) 0.02088(18) -0.00075(16) 0.00421(17) 0.00684(17)
Se2 0.0228(2) 0.0542(3) 0.0377(3) -0.0073(2) -0.0020(2) 0.0060(2)
Se3 0.0206(2) 0.0524(3) 0.0251(2) 0.0001(2) -0.00221(17) 0.0154(2)
K 0.0582(8) 0.0709(9) 0.0334(5) -0.0023(5) -0.0068(5) 0.0445(7)
P 0.0215(5) 0.0221(5) 0.0160(4) -0.0003(4) 0.0001(4) 0.0106(4)

loop_
_atom_type_symbol
_atom_type_description
_atom_type_scat_dispersion_real
_atom_type_scat_dispersion_imag
_atom_type_scat_source
P P 0.1023 0.0942 'International Tables Vol C Tables 4.2.6.8 and 6.1.1.4'
K K 0.2009 0.2494 'International Tables Vol C Tables 4.2.6.8 and 6.1.1.4'
Se Se -0.0929 2.2259 'International Tables Vol C Tables 4.2.6.8 and 6.1.1.4'

loop_
_geom_angle_atom_site_label_1
_geom_angle_atom_site_label_2
_geom_angle_atom_site_label_3
_geom_angle
_geom_angle_site_symmetry_1
_geom_angle_site_symmetry_3
P Se1 Se1 100.56(3) 6 6
P Se1 K 93.93(4) 6 .
Se1 Se1 K 120.22(3) 6 .
P Se1 K 79.94(3) 6 1_455
Se1 Se1 K 77.88(3) 6 1_455
K Se1 K 161.82(4) . 1_455
P Se2 K 115.98(4) 2 .
P Se2 K 96.56(4) 2 5_565
K Se2 K 111.06(3) . 5_565
P Se2 K 85.64(4) 2 5
K Se2 K 76.66(4) . 5
K Se2 K 169.65(4) 5_565 5
P Se3 K 113.06(4) . .
P Se3 K 93.87(4) . 6_665
K Se3 K 93.93(3) . 6_665
P Se3 K 105.92(4) . 3_664
K Se3 K 141.01(3) . 3_664
K Se3 K 82.31(4) 6_665 3_664
P Se3 K 83.84(4) . 6_655
K Se3 K 86.82(3) . 6_655
K Se3 K 177.70(5) 6_665 6_655
K Se3 K 98.48(2) 3_664 6_655
Se3 K Se2 132.26(4) . .
Se3 K Se2 102.66(4) . 5_665
Se2 K Se2 102.79(4) . 5_665
Se3 K Se3 93.14(3) . 6_655
Se2 K Se3 106.42(4) . 6_655
Se2 K Se3 121.88(4) 5_665 6_655
Se3 K Se3 160.20(4) . 2_655
Se2 K Se3 65.61(3) . 2_655
Se2 K Se3 77.45(3) 5_665 2_655
Se3 K Se3 70.94(3) 6_655 2_655
Se3 K Se1 69.54(2) . .
Se2 K Se1 62.75(3) . .
Se2 K Se1 120.81(4) 5_665 .
Se3 K Se1 117.16(4) 6_655 .
Se3 K Se1 127.80(4) 2_655 .
Se3 K Se3 86.11(3) . 6_665
Se2 K Se3 72.61(3) . 6_665
Se2 K Se3 60.42(3) 5_665 6_665
Se3 K Se3 177.70(5) 6_655 6_665
Se3 K Se3 110.24(3) 2_655 6_665
Se1 K Se3 60.54(2) . 6_665
Se3 K Se1 92.34(3) . 1_655
Se2 K Se1 135.27(4) . 1_655
Se2 K Se1 63.28(3) 5_665 1_655
Se3 K Se1 60.47(2) 6_655 1_655
Se3 K Se1 69.80(3) 2_655 1_655
Se1 K Se1 161.82(4) . 1_655
Se3 K Se1 121.72(4) 6_665 1_655
Se3 K Se2 87.24(3) . 5
Se2 K Se2 67.77(3) . 5
Se2 K Se2 169.65(4) 5_665 5
Se3 K Se2 59.63(3) 6_655 5
Se3 K Se2 94.28(3) 2_655 5
Se1 K Se2 59.62(2) . 5
Se3 K Se2 118.13(4) 6_665 5
Se1 K Se2 119.97(4) 1_655 5
Se3 K K 128.39(5) . 5
Se2 K K 57.51(3) . 5
Se2 K K 126.00(4) 5_665 5
Se3 K K 49.10(3) 6_655 5
Se3 K K 48.60(2) 2_655 5
Se1 K K 95.39(2) . 5
Se3 K K 130.07(4) 6_665 5
Se1 K K 94.85(2) 1_655 5
Se2 K K 45.83(2) 5 5
Se3 K K 50.83(3) . 6_655
Se2 K K 132.38(5) . 6_655
Se2 K K 123.81(5) 5_665 6_655
Se3 K K 42.313(10) 6_655 6_655
Se3 K K 112.36(3) 2_655 6_655
Se1 K K 96.91(4) . 6_655
Se3 K K 136.90(4) 6_665 6_655
Se1 K K 69.11(3) 1_655 6_655
Se2 K K 64.94(3) 5 6_655
K K K 84.90(3) 5 6_655
Se3 K K 43.76(3) . 6_665
Se2 K K 104.24(4) . 6_665
Se2 K K 78.88(3) 5_665 6_665
Se3 K K 136.85(4) 6_655 6_665
Se3 K K 151.09(4) 2_655 6_665
Se1 K K 54.68(2) . 6_665
Se3 K K 42.355(9) 6_665 6_665
Se1 K K 113.16(4) 1_655 6_665
Se2 K K 107.04(4) 5 6_665
K K K 149.87(4) 5 6_665
K K K 94.56(4) 6_655 6_665
Se2 P Se3 117.92(5) 3_554 .
Se2 P P 106.65(4) 3_554 4
Se3 P P 111.41(3) . 4
Se2 P Se1 112.30(5) 3_554 6
Se3 P Se1 111.91(5) . 6
P P Se1 93.89(6) 4 6

loop_
_geom_bond_atom_site_label_1
_geom_bond_atom_site_label_2
_geom_bond_distance
_geom_bond_site_symmetry_2
Se1 P 2.3313(11) 6
Se1 Se1 2.3397(9) 6
Se1 K 3.4883(14) .
Se1 K 3.8786(14) 1_455
Se2 P 2.1316(12) 2
Se2 K 3.3426(14) .
Se2 K 3.3737(16) 5_565
Se2 K 3.9305(16) 5
Se3 P 2.1337(12) .
Se3 K 3.3405(13) .
Se3 K 3.4320(15) 6_665
Se3 K 3.4585(13) 3_664
Se3 K 3.8441(15) 6_655
K Se2 3.3737(16) 5_665
K Se3 3.4320(15) 6_655
K Se3 3.4585(13) 2_655
K Se3 3.8441(15) 6_665
K Se1 3.8786(14) 1_655
K Se2 3.9305(16) 5
K K 4.534(3) 5
K K 4.9507(16) 6_655
K K 4.9507(16) 6_665
P Se2 2.1316(12) 3_554
P P 2.2449(19) 4
P Se1 2.3314(11) 6
